data_7716834
loop_
_publ_author_name
'Ito, Shunichiro'
'Tanaka, Kazuo'
'Chujo, Yoshiki'

_publ_section_title
;
 Effects of a central element on the photoluminescence properties of
 &#x3b2;-diketiminate complexes composed of group 13 elements.
;
_journal_issue 35
_journal_name_full 'Dalton transactions (Cambridge, England : 2003)'
_journal_page_first 14858
_journal_page_last 14865
_journal_paper_doi 10.1039/d4dt01689k
_journal_volume 53
_journal_year 2024
_chemical_formula_sum 'C39 H45 Al Cl2 N2'
_chemical_formula_weight 639.65
_chemical_properties_physical Air-sensitive,Moisture-sensitive
_space_group_crystal_system monoclinic
_space_group_IT_number 14
_space_group_name_Hall '-P 2yn'
_space_group_name_H-M_alt 'P 1 21/n 1'
_atom_sites_solution_hydrogens geom
_audit_creation_method SHELXL-2018/3
_audit_update_record
;
2024-06-22 deposited with the CCDC.	2024-08-14 downloaded from the CCDC.
;
_cell_angle_alpha 90
_cell_angle_beta 91.897(16)
_cell_angle_gamma 90
_cell_formula_units_Z 4
_cell_length_a 8.878(3)
_cell_length_b 16.177(2)
_cell_length_c 24.527(2)
_cell_measurement_reflns_used 595
_cell_measurement_temperature 93(2)
_cell_measurement_theta_max 57.56
_cell_measurement_theta_min 5.23
_cell_volume 3520.6(13)
_computing_cell_refinement 'RAPID AUTO (Rigaku, 2017)'
_computing_data_collection 'RAPID AUTO (Rigaku, 2017)'
_computing_data_reduction 'RAPID AUTO (Rigaku, 2017)'
_computing_molecular_graphics 'ShelXle (J. Appl. Cryst., 44, (2011) 1281-1284.)'
_computing_publication_material 'ShelXle (J. Appl. Cryst., 44, (2011) 1281-1284.)'
_computing_structure_refinement 'SHELXL-2018/3 (Sheldrick, 2018)'
_computing_structure_solution 'SHELXT 2018/2 (Sheldrick, 2018)'
_diffrn_ambient_temperature 93(2)
_diffrn_measured_fraction_theta_full 1.000
_diffrn_measured_fraction_theta_max 1.000
_diffrn_measurement_device_type 'Rigaku Raxis Rapid'
_diffrn_measurement_method 'oscillation method'
_diffrn_radiation_type MoK\a
_diffrn_radiation_wavelength 0.71075
_diffrn_reflns_av_R_equivalents 0.1235
_diffrn_reflns_av_unetI/netI 0.0573
_diffrn_reflns_Laue_measured_fraction_full 1.000
_diffrn_reflns_Laue_measured_fraction_max 1.000
_diffrn_reflns_limit_h_max 11
_diffrn_reflns_limit_h_min -11
_diffrn_reflns_limit_k_max 21
_diffrn_reflns_limit_k_min -21
_diffrn_reflns_limit_l_max 31
_diffrn_reflns_limit_l_min -31
_diffrn_reflns_number 60564
_diffrn_reflns_point_group_measured_fraction_full 1.000
_diffrn_reflns_point_group_measured_fraction_max 1.000
_diffrn_reflns_theta_full 25.242
_diffrn_reflns_theta_max 27.484
_diffrn_reflns_theta_min 2.085
_diffrn_source 'fine-focus sealed tube'
_exptl_absorpt_coefficient_mu 0.239
_exptl_absorpt_correction_T_max 1.4430
_exptl_absorpt_correction_T_min 0.7374
_exptl_absorpt_correction_type empirical
_exptl_absorpt_process_details 'ABSCOR (Rigaku, 1995)'
_exptl_crystal_colour yellow
_exptl_crystal_density_diffrn 1.207
_exptl_crystal_density_method 'not measured'
_exptl_crystal_description block
_exptl_crystal_F_000 1360
_exptl_crystal_preparation Luminescent
_exptl_crystal_recrystallization_method 'Re-crystallisation from solvent: dichloromethane and hexane'
_exptl_crystal_size_max 0.400
_exptl_crystal_size_mid 0.400
_exptl_crystal_size_min 0.400
_refine_diff_density_max 1.005
_refine_diff_density_min -0.493
_refine_diff_density_rms 0.098
_refine_ls_extinction_method none
_refine_ls_goodness_of_fit_ref 1.084
_refine_ls_hydrogen_treatment constr
_refine_ls_matrix_type full
_refine_ls_number_parameters 405
_refine_ls_number_reflns 8072
_refine_ls_number_restraints 0
_refine_ls_restrained_S_all 1.084
_refine_ls_R_factor_all 0.1302
_refine_ls_R_factor_gt 0.1081
_refine_ls_shift/su_max 0.006
_refine_ls_shift/su_mean 0.001
_refine_ls_structure_factor_coef Fsqd
_refine_ls_weighting_details 'w=1/[\s^2^(Fo^2^)+(0.0764P)^2^+16.7984P] where P=(Fo^2^+2Fc^2^)/3'
_refine_ls_weighting_scheme calc
_refine_ls_wR_factor_gt 0.2582
_refine_ls_wR_factor_ref 0.2748
_reflns_Friedel_coverage 0.000
_reflns_number_gt 6360
_reflns_number_total 8072
_reflns_threshold_expression 'I > 2\s(I)'
_cod_data_source_file d4dt01689k2.cif
_cod_data_source_block LAlCl_a
_cod_depositor_comments 'Adding full bibliography for 7716834--7716836.cif.'
_cod_original_cell_volume 3520.6(14)
_cod_original_sg_symbol_H-M 'P 21/n'
_cod_database_code 7716834
_shelx_shelxl_version_number 2018/3
_shelx_space_group_comment
;
The symmetry employed for this shelxl refinement is uniquely defined
by the following loop, which should always be used as a source of
symmetry information in preference to the above space-group names.
They are only intended as comments.
;
_shelx_estimated_absorpt_t_min 0.911
_shelx_estimated_absorpt_t_max 0.911

loop_
_space_group_symop_operation_xyz
'x, y, z'
'-x+1/2, y+1/2, -z+1/2'
'-x, -y, -z'
'x-1/2, -y-1/2, z-1/2'

loop_
_atom_site_label
_atom_site_type_symbol
_atom_site_fract_x
_atom_site_fract_y
_atom_site_fract_z
_atom_site_U_iso_or_equiv
_atom_site_adp_type
_atom_site_occupancy
_atom_site_site_symmetry_order
_atom_site_calc_flag
_atom_site_refinement_flags_posn
_atom_site_refinement_flags_adp
_atom_site_refinement_flags_occupancy
_atom_site_disorder_assembly
_atom_site_disorder_group
Al1 Al 0.74735(17) 0.30322(9) 0.75241(6) 0.0337(3) Uani 1 1 d . . . . .
Cl1 Cl 0.94289(15) 0.37914(10) 0.75664(6) 0.0499(4) Uani 1 1 d . . . . .
Cl2 Cl 0.80160(19) 0.17647(8) 0.75410(6) 0.0540(4) Uani 1 1 d . . . . .
N1 N 0.6295(4) 0.3339(2) 0.69115(16) 0.0304(8) Uani 1 1 d . . . . .
N2 N 0.6205(4) 0.3343(2) 0.80804(17) 0.0313(8) Uani 1 1 d . . . . .
C1 C 0.5554(5) 0.4064(3) 0.69615(19) 0.0299(9) Uani 1 1 d . . . . .
C2 C 0.5261(5) 0.4409(3) 0.74731(19) 0.0317(10) Uani 1 1 d . . . . .
H2 H 0.484533 0.495023 0.746294 0.038 Uiso 1 1 calc R U . . .
C3 C 0.5490(5) 0.4074(3) 0.7994(2) 0.0308(9) Uani 1 1 d . . . . .
C4 C 0.5016(5) 0.4556(3) 0.64768(19) 0.0320(10) Uani 1 1 d . . . . .
C5 C 0.4143(6) 0.4235(3) 0.6045(2) 0.0366(10) Uani 1 1 d . . . . .
H5 H 0.384784 0.367027 0.604977 0.044 Uiso 1 1 calc R U . . .
C6 C 0.3699(6) 0.4736(3) 0.5605(2) 0.0412(12) Uani 1 1 d . . . . .
H6 H 0.309439 0.451451 0.531370 0.049 Uiso 1 1 calc R U . . .
C7 C 0.4137(6) 0.5553(3) 0.5594(2) 0.0411(12) Uani 1 1 d . . . . .
H7 H 0.383622 0.589340 0.529409 0.049 Uiso 1 1 calc R U . . .
C8 C 0.5014(6) 0.5878(3) 0.6019(2) 0.0410(12) Uani 1 1 d . . . . .
H8 H 0.532947 0.643916 0.600842 0.049 Uiso 1 1 calc R U . . .
C9 C 0.5428(6) 0.5387(3) 0.6458(2) 0.0375(11) Uani 1 1 d . . . . .
H9 H 0.600505 0.561811 0.675361 0.045 Uiso 1 1 calc R U . . .
C10 C 0.4992(5) 0.4587(3) 0.8467(2) 0.0323(10) Uani 1 1 d . . . . .
C11 C 0.4111(5) 0.4292(3) 0.8892(2) 0.0351(10) Uani 1 1 d . . . . .
H11 H 0.375908 0.373763 0.888596 0.042 Uiso 1 1 calc R U . . .
C12 C 0.3753(6) 0.4812(3) 0.9321(2) 0.0395(11) Uani 1 1 d . . . . .
H12 H 0.315174 0.461190 0.960604 0.047 Uiso 1 1 calc R U . . .
C13 C 0.4274(6) 0.5627(3) 0.9335(2) 0.0397(11) Uani 1 1 d . . . . .
H13 H 0.403994 0.597771 0.963116 0.048 Uiso 1 1 calc R U . . .
C14 C 0.5128(6) 0.5921(3) 0.8918(2) 0.0395(11) Uani 1 1 d . . . . .
H14 H 0.546992 0.647717 0.892479 0.047 Uiso 1 1 calc R U . . .
C15 C 0.5491(6) 0.5409(3) 0.8488(2) 0.0365(11) Uani 1 1 d . . . . .
H15 H 0.608553 0.561777 0.820438 0.044 Uiso 1 1 calc R U . . .
C16 C 0.6465(5) 0.2954(3) 0.63810(19) 0.0317(10) Uani 1 1 d . . . . .
C17 C 0.7486(6) 0.3266(3) 0.6012(2) 0.0364(11) Uani 1 1 d . . . . .
C18 C 0.7600(7) 0.2859(3) 0.5507(2) 0.0425(12) Uani 1 1 d . . . . .
H18 H 0.828814 0.306133 0.525018 0.051 Uiso 1 1 calc R U . . .
C19 C 0.6743(7) 0.2181(3) 0.5379(2) 0.0485(14) Uani 1 1 d . . . . .
H19 H 0.682566 0.192288 0.503310 0.058 Uiso 1 1 calc R U . . .
C20 C 0.5765(7) 0.1872(3) 0.5749(2) 0.0451(13) Uani 1 1 d . . . . .
H20 H 0.516977 0.140365 0.565229 0.054 Uiso 1 1 calc R U . . .
C21 C 0.5618(6) 0.2228(3) 0.6265(2) 0.0388(11) Uani 1 1 d . . . . .
C22 C 0.6230(5) 0.2933(3) 0.8607(2) 0.0320(10) Uani 1 1 d . . . . .
C23 C 0.7225(6) 0.3187(3) 0.9029(2) 0.0352(10) Uani 1 1 d . . . . .
C24 C 0.7208(6) 0.2753(3) 0.9525(2) 0.0427(12) Uani 1 1 d . . . . .
H24 H 0.788475 0.290706 0.981498 0.051 Uiso 1 1 calc R U . . .
C25 C 0.6211(7) 0.2099(3) 0.9596(2) 0.0483(14) Uani 1 1 d . . . . .
H25 H 0.619865 0.181791 0.993627 0.058 Uiso 1 1 calc R U . . .
C26 C 0.5248(7) 0.1863(3) 0.9176(2) 0.0474(14) Uani 1 1 d . . . . .
H26 H 0.456197 0.142229 0.923126 0.057 Uiso 1 1 calc R U . . .
C27 C 0.5252(6) 0.2254(3) 0.8665(2) 0.0370(11) Uani 1 1 d . . . . .
C28 C 0.8523(6) 0.3995(3) 0.6130(2) 0.0373(11) Uani 1 1 d . . . . .
H28 H 0.821691 0.425519 0.647945 0.045 Uiso 1 1 calc R U . . .
C29 C 1.0161(6) 0.3702(4) 0.6205(2) 0.0475(13) Uani 1 1 d . . . . .
H29A H 1.022275 0.327394 0.648783 0.071 Uiso 1 1 calc R U . . .
H29B H 1.080127 0.417057 0.631537 0.071 Uiso 1 1 calc R U . . .
H29C H 1.050470 0.347487 0.586053 0.071 Uiso 1 1 calc R U . . .
C30 C 0.8379(7) 0.4647(3) 0.5678(2) 0.0453(12) Uani 1 1 d . . . . .
H30A H 0.879211 0.442654 0.534225 0.068 Uiso 1 1 calc R U . . .
H30B H 0.893823 0.514425 0.578991 0.068 Uiso 1 1 calc R U . . .
H30C H 0.731381 0.478657 0.561320 0.068 Uiso 1 1 calc R U . . .
C31 C 0.4575(6) 0.1855(3) 0.6674(2) 0.0418(12) Uani 1 1 d . . . . .
H31 H 0.503081 0.196301 0.704587 0.050 Uiso 1 1 calc R U . . .
C32 C 0.4422(8) 0.0906(3) 0.6611(3) 0.0557(16) Uani 1 1 d . . . . .
H32A H 0.376066 0.069176 0.688948 0.084 Uiso 1 1 calc R U . . .
H32B H 0.541895 0.064967 0.665429 0.084 Uiso 1 1 calc R U . . .
H32C H 0.399104 0.077739 0.624758 0.084 Uiso 1 1 calc R U . . .
C33 C 0.3029(7) 0.2246(4) 0.6654(3) 0.0556(15) Uani 1 1 d . . . . .
H33A H 0.311380 0.283061 0.675483 0.083 Uiso 1 1 calc R U . . .
H33B H 0.238130 0.196129 0.690959 0.083 Uiso 1 1 calc R U . . .
H33C H 0.258839 0.219975 0.628328 0.083 Uiso 1 1 calc R U . . .
C34 C 0.8341(6) 0.3894(3) 0.8974(2) 0.0378(11) Uani 1 1 d . . . . .
H34 H 0.810814 0.418344 0.862106 0.045 Uiso 1 1 calc R U . . .
C35 C 0.9932(6) 0.3554(4) 0.8957(2) 0.0510(14) Uani 1 1 d . . . . .
H35A H 1.019280 0.328038 0.930398 0.076 Uiso 1 1 calc R U . . .
H35B H 1.063864 0.400825 0.889794 0.076 Uiso 1 1 calc R U . . .
H35C H 0.999158 0.315426 0.865852 0.076 Uiso 1 1 calc R U . . .
C36 C 0.8213(7) 0.4525(3) 0.9437(2) 0.0475(13) Uani 1 1 d . . . . .
H36A H 0.717362 0.472772 0.944646 0.071 Uiso 1 1 calc R U . . .
H36B H 0.889389 0.498968 0.937448 0.071 Uiso 1 1 calc R U . . .
H36C H 0.848847 0.426085 0.978571 0.071 Uiso 1 1 calc R U . . .
C37 C 0.4188(6) 0.1950(3) 0.8207(2) 0.0423(12) Uani 1 1 d . . . . .
H37 H 0.461060 0.213365 0.785447 0.051 Uiso 1 1 calc R U . . .
C38 C 0.4064(8) 0.1004(3) 0.8190(3) 0.0569(16) Uani 1 1 d . . . . .
H38A H 0.362365 0.080552 0.852636 0.085 Uiso 1 1 calc R U . . .
H38B H 0.506981 0.076415 0.815475 0.085 Uiso 1 1 calc R U . . .
H38C H 0.342007 0.083929 0.787600 0.085 Uiso 1 1 calc R U . . .
C39 C 0.2650(7) 0.2334(4) 0.8247(3) 0.0531(15) Uani 1 1 d . . . . .
H39A H 0.196038 0.208458 0.797362 0.080 Uiso 1 1 calc R U . . .
H39B H 0.271969 0.292993 0.818119 0.080 Uiso 1 1 calc R U . . .
H39C H 0.227039 0.223700 0.861219 0.080 Uiso 1 1 calc R U . . .

loop_
_atom_site_aniso_label
_atom_site_aniso_U_11
_atom_site_aniso_U_22
_atom_site_aniso_U_33
_atom_site_aniso_U_23
_atom_site_aniso_U_13
_atom_site_aniso_U_12
Al1 0.0360(7) 0.0265(7) 0.0385(8) 0.0002(6) 0.0000(6) 0.0074(6)
Cl1 0.0355(7) 0.0701(9) 0.0440(7) 0.0000(6) -0.0005(5) -0.0058(6)
Cl2 0.0796(10) 0.0344(7) 0.0480(8) -0.0002(6) -0.0005(7) 0.0285(7)
N1 0.0300(19) 0.0201(17) 0.041(2) -0.0007(15) 0.0004(16) 0.0015(14)
N2 0.033(2) 0.0182(17) 0.043(2) 0.0013(15) 0.0007(16) 0.0013(14)
C1 0.030(2) 0.0193(19) 0.041(2) 0.0028(17) 0.0006(18) -0.0015(16)
C2 0.035(2) 0.023(2) 0.037(2) -0.0002(18) 0.0009(19) -0.0001(18)
C3 0.029(2) 0.021(2) 0.042(3) -0.0005(18) 0.0011(19) -0.0021(17)
C4 0.036(2) 0.025(2) 0.035(2) 0.0006(18) 0.0005(19) 0.0040(18)
C5 0.039(3) 0.030(2) 0.041(3) 0.001(2) -0.001(2) -0.0003(19)
C6 0.038(3) 0.038(3) 0.048(3) 0.002(2) -0.004(2) 0.001(2)
C7 0.043(3) 0.034(3) 0.046(3) 0.008(2) 0.000(2) 0.011(2)
C8 0.058(3) 0.023(2) 0.043(3) 0.005(2) 0.006(2) 0.005(2)
C9 0.046(3) 0.020(2) 0.046(3) 0.0021(19) -0.002(2) 0.0033(19)
C10 0.034(2) 0.021(2) 0.041(3) -0.0031(18) -0.0016(19) 0.0034(17)
C11 0.035(2) 0.023(2) 0.047(3) -0.0027(19) 0.003(2) 0.0023(18)
C12 0.038(3) 0.032(2) 0.049(3) 0.000(2) 0.004(2) 0.010(2)
C13 0.043(3) 0.031(2) 0.046(3) -0.008(2) 0.001(2) 0.012(2)
C14 0.050(3) 0.021(2) 0.047(3) 0.002(2) -0.001(2) 0.004(2)
C15 0.045(3) 0.024(2) 0.041(3) -0.0005(19) 0.001(2) 0.0025(19)
C16 0.035(2) 0.025(2) 0.035(2) -0.0026(18) -0.0042(19) 0.0049(18)
C17 0.038(3) 0.031(2) 0.039(3) -0.002(2) -0.002(2) 0.012(2)
C18 0.054(3) 0.036(3) 0.038(3) -0.001(2) 0.001(2) 0.008(2)
C19 0.065(4) 0.039(3) 0.041(3) -0.009(2) -0.008(3) 0.016(3)
C20 0.059(3) 0.028(2) 0.048(3) -0.006(2) -0.010(3) 0.001(2)
C21 0.051(3) 0.019(2) 0.046(3) -0.0019(19) -0.009(2) 0.0054(19)
C22 0.035(2) 0.022(2) 0.039(2) 0.0009(18) 0.0042(19) 0.0054(18)
C23 0.042(3) 0.025(2) 0.040(3) 0.0030(19) 0.008(2) 0.0089(19)
C24 0.053(3) 0.038(3) 0.037(3) 0.002(2) 0.000(2) 0.011(2)
C25 0.071(4) 0.032(3) 0.042(3) 0.011(2) 0.014(3) 0.011(3)
C26 0.068(4) 0.026(2) 0.049(3) 0.004(2) 0.018(3) 0.007(2)
C27 0.044(3) 0.026(2) 0.041(3) 0.0003(19) 0.009(2) 0.003(2)
C28 0.042(3) 0.035(3) 0.034(2) 0.002(2) -0.001(2) 0.002(2)
C29 0.036(3) 0.062(4) 0.045(3) -0.003(3) 0.004(2) 0.005(3)
C30 0.051(3) 0.041(3) 0.044(3) 0.005(2) 0.004(2) -0.002(2)
C31 0.049(3) 0.026(2) 0.050(3) -0.001(2) -0.006(2) -0.002(2)
C32 0.077(4) 0.025(3) 0.065(4) 0.001(2) -0.002(3) -0.009(3)
C33 0.055(4) 0.039(3) 0.074(4) 0.000(3) 0.007(3) -0.014(3)
C34 0.039(3) 0.036(3) 0.039(3) -0.002(2) 0.000(2) 0.007(2)
C35 0.038(3) 0.064(4) 0.051(3) 0.003(3) -0.002(2) 0.005(3)
C36 0.060(4) 0.041(3) 0.041(3) -0.005(2) 0.000(3) -0.004(3)
C37 0.049(3) 0.029(2) 0.049(3) -0.001(2) 0.004(2) -0.010(2)
C38 0.071(4) 0.030(3) 0.070(4) -0.003(3) 0.008(3) -0.004(3)
C39 0.051(3) 0.037(3) 0.071(4) -0.006(3) -0.001(3) 0.002(2)

loop_
_atom_type_symbol
_atom_type_description
_atom_type_scat_dispersion_real
_atom_type_scat_dispersion_imag
_atom_type_scat_source
C C 0.0033 0.0016 'International Tables Vol C Tables 4.2.6.8 and 6.1.1.4'
H H 0.0000 0.0000 'International Tables Vol C Tables 4.2.6.8 and 6.1.1.4'
Al Al 0.0645 0.0514 'International Tables Vol C Tables 4.2.6.8 and 6.1.1.4'
Cl Cl 0.1484 0.1585 'International Tables Vol C Tables 4.2.6.8 and 6.1.1.4'
N N 0.0061 0.0033 'International Tables Vol C Tables 4.2.6.8 and 6.1.1.4'

loop_
_geom_angle_atom_site_label_1
_geom_angle_atom_site_label_2
_geom_angle_atom_site_label_3
_geom_angle
_geom_angle_site_symmetry_1
_geom_angle_site_symmetry_3
_geom_angle_publ_flag
N2 Al1 N1 100.42(18) . . ?
N2 Al1 Cl2 113.03(14) . . ?
N1 Al1 Cl2 113.29(14) . . ?
N2 Al1 Cl1 108.66(14) . . ?
N1 Al1 Cl1 108.69(14) . . ?
Cl2 Al1 Cl1 112.06(9) . . ?
C1 N1 C16 121.2(4) . . ?
C1 N1 Al1 114.7(3) . . ?
C16 N1 Al1 122.3(3) . . ?
C3 N2 C22 122.0(4) . . ?
C3 N2 Al1 114.3(3) . . ?
C22 N2 Al1 122.4(3) . . ?
N1 C1 C2 122.1(4) . . ?
N1 C1 C4 122.2(4) . . ?
C2 C1 C4 115.7(4) . . ?
C3 C2 C1 129.5(4) . . ?
N2 C3 C2 122.3(4) . . ?
N2 C3 C10 120.6(4) . . ?
C2 C3 C10 117.0(4) . . ?
C5 C4 C9 118.4(4) . . ?
C5 C4 C1 124.1(4) . . ?
C9 C4 C1 117.5(4) . . ?
C4 C5 C6 120.4(5) . . ?
C7 C6 C5 120.0(5) . . ?
C6 C7 C8 120.1(5) . . ?
C9 C8 C7 119.8(5) . . ?
C8 C9 C4 121.2(5) . . ?
C15 C10 C11 118.5(4) . . ?
C15 C10 C3 116.8(4) . . ?
C11 C10 C3 124.6(4) . . ?
C12 C11 C10 120.1(4) . . ?
C11 C12 C13 120.3(5) . . ?
C14 C13 C12 119.8(5) . . ?
C13 C14 C15 120.4(5) . . ?
C14 C15 C10 120.9(5) . . ?
C17 C16 C21 121.4(4) . . ?
C17 C16 N1 120.9(4) . . ?
C21 C16 N1 117.6(4) . . ?
C16 C17 C18 117.9(5) . . ?
C16 C17 C28 124.1(4) . . ?
C18 C17 C28 118.0(5) . . ?
C19 C18 C17 121.5(5) . . ?
C18 C19 C20 120.0(5) . . ?
C19 C20 C21 122.0(5) . . ?
C20 C21 C16 117.1(5) . . ?
C20 C21 C31 120.9(5) . . ?
C16 C21 C31 122.0(4) . . ?
C23 C22 C27 122.0(4) . . ?
C23 C22 N2 121.0(4) . . ?
C27 C22 N2 117.0(4) . . ?
C22 C23 C24 117.9(5) . . ?
C22 C23 C34 123.5(4) . . ?
C24 C23 C34 118.6(5) . . ?
C25 C24 C23 120.9(5) . . ?
C26 C25 C24 119.9(5) . . ?
C25 C26 C27 121.7(5) . . ?
C26 C27 C22 117.5(5) . . ?
C26 C27 C37 119.4(5) . . ?
C22 C27 C37 123.0(4) . . ?
C17 C28 C30 111.1(4) . . ?
C17 C28 C29 110.5(4) . . ?
C30 C28 C29 110.8(4) . . ?
C33 C31 C21 112.7(5) . . ?
C33 C31 C32 109.6(5) . . ?
C21 C31 C32 112.4(5) . . ?
C35 C34 C23 109.8(4) . . ?
C35 C34 C36 110.7(5) . . ?
C23 C34 C36 111.7(4) . . ?
C39 C37 C27 111.1(5) . . ?
C39 C37 C38 110.4(5) . . ?
C27 C37 C38 112.6(5) . . ?

loop_
_geom_bond_atom_site_label_1
_geom_bond_atom_site_label_2
_geom_bond_distance
_geom_bond_site_symmetry_2
_geom_bond_publ_flag
Al1 N2 1.867(4) . ?
Al1 N1 1.869(4) . ?
Al1 Cl2 2.1064(19) . ?
Al1 Cl1 2.126(2) . ?
N1 C1 1.352(6) . ?
N1 C16 1.455(6) . ?
N2 C3 1.355(6) . ?
N2 C22 1.452(6) . ?
C1 C2 1.406(7) . ?
C1 C4 1.497(6) . ?
C2 C3 1.398(7) . ?
C3 C10 1.505(6) . ?
C4 C5 1.392(7) . ?
C4 C9 1.393(6) . ?
C5 C6 1.396(7) . ?
C6 C7 1.378(7) . ?
C7 C8 1.385(8) . ?
C8 C9 1.379(7) . ?
C10 C15 1.401(6) . ?
C10 C11 1.406(7) . ?
C11 C12 1.392(7) . ?
C12 C13 1.397(7) . ?
C13 C14 1.378(7) . ?
C14 C15 1.387(7) . ?
C16 C17 1.396(7) . ?
C16 C21 1.419(7) . ?
C17 C18 1.409(7) . ?
C17 C28 1.517(7) . ?
C18 C19 1.366(8) . ?
C19 C20 1.371(9) . ?
C20 C21 1.401(7) . ?
C21 C31 1.513(8) . ?
C22 C23 1.399(7) . ?
C22 C27 1.410(7) . ?
C23 C24 1.404(7) . ?
C23 C34 1.522(7) . ?
C24 C25 1.393(8) . ?
C25 C26 1.373(9) . ?
C26 C27 1.403(7) . ?
C27 C37 1.526(7) . ?
C28 C30 1.533(7) . ?
C28 C29 1.534(7) . ?
C31 C33 1.511(8) . ?
C31 C32 1.548(7) . ?
C34 C35 1.518(7) . ?
C34 C36 1.533(7) . ?
C37 C39 1.506(8) . ?
C37 C38 1.534(7) . ?
